data_7161195
loop_
_publ_author_name
'Bhedi, Dharmveer'
'Thirumoorthi, Ramalingam'

_publ_section_title
;
 Temperature-Directed in situ Generation of Fluorobenzyl Radicals:
 Utilization for the Complete Fluorobenzylation of Tri-, and
 Tetramethylbenzenes
;
_journal_name_full 'Organic &amp; Biomolecular Chemistry'
_journal_paper_doi 10.1039/D5OB01908G
_journal_year 2026
_chemical_formula_moiety 'C30 H27 F3'
_chemical_formula_sum 'C30 H27 F3'
_chemical_formula_weight 444.51
_space_group_crystal_system triclinic
_space_group_IT_number 2
_space_group_name_Hall '-P 1'
_space_group_name_H-M_alt 'P -1'
_atom_sites_solution_hydrogens geom
_audit_creation_method SHELXL-2016/4
_audit_update_record
;
2025-11-13 deposited with the CCDC.	2026-06-04 downloaded from the CCDC.
;
_cell_angle_alpha 75.889(4)
_cell_angle_beta 85.711(4)
_cell_angle_gamma 77.911(4)
_cell_formula_units_Z 2
_cell_length_a 7.4286(3)
_cell_length_b 11.6426(5)
_cell_length_c 13.5759(6)
_cell_measurement_reflns_used 4046
_cell_measurement_temperature 100(2)
_cell_measurement_theta_max 51.8170
_cell_measurement_theta_min 3.3580
_cell_volume 1113.12(9)
_computing_cell_refinement 'CrysAlisPro 1.171.43.108a (Rigaku OD, 2024)'
_computing_data_collection 'CrysAlisPro 1.171.43.108a (Rigaku OD, 2024)'
_computing_data_reduction 'CrysAlisPro 1.171.43.108a (Rigaku OD, 2024)'
_computing_structure_refinement 'SHELXL-2016/4 (Sheldrick, 2016)'
_computing_structure_solution 'SHELXT 2014/4 (Sheldrick, 2014)'
_diffrn_ambient_temperature 100(2)
_diffrn_measured_fraction_theta_full 0.979
_diffrn_measured_fraction_theta_max 0.979
_diffrn_measurement_device_type 'XtaLAB Synergy, Dualflex, HyPix'
_diffrn_radiation_type CuK\a
_diffrn_radiation_wavelength 1.54184
_diffrn_reflns_av_R_equivalents 0.0204
_diffrn_reflns_av_unetI/netI 0.0261
_diffrn_reflns_Laue_measured_fraction_full 0.979
_diffrn_reflns_Laue_measured_fraction_max 0.979
_diffrn_reflns_limit_h_max 5
_diffrn_reflns_limit_h_min -7
_diffrn_reflns_limit_k_max 11
_diffrn_reflns_limit_k_min -11
_diffrn_reflns_limit_l_max 13
_diffrn_reflns_limit_l_min -13
_diffrn_reflns_number 5989
_diffrn_reflns_point_group_measured_fraction_full 0.979
_diffrn_reflns_point_group_measured_fraction_max 0.979
_diffrn_reflns_theta_full 51.914
_diffrn_reflns_theta_max 51.914
_diffrn_reflns_theta_min 3.358
_diffrn_source 'micro-focus sealed X-ray tube'
_exptl_absorpt_coefficient_mu 0.756
_exptl_absorpt_correction_T_max 0.942
_exptl_absorpt_correction_T_min 0.921
_exptl_absorpt_correction_type multi-scan
_exptl_absorpt_process_details
;
CrysAlisPro 1.171.43.108a (Rigaku Oxford Diffraction, 2024)
Empirical absorption correction using spherical harmonics,
implemented in SCALE3 ABSPACK scaling algorithm.
;
_exptl_crystal_colour Colorless
_exptl_crystal_density_diffrn 1.326
_exptl_crystal_description Block
_exptl_crystal_F_000 468
_exptl_crystal_size_max 0.110
_exptl_crystal_size_mid 0.100
_exptl_crystal_size_min 0.080
_refine_diff_density_max 0.167
_refine_diff_density_min -0.155
_refine_diff_density_rms 0.030
_refine_ls_extinction_coef 0.0034(5)
_refine_ls_extinction_expression Fc^*^=kFc[1+0.001xFc^2^\l^3^/sin(2\q)]^-1/4^
_refine_ls_extinction_method 'SHELXL-2016/4 (Sheldrick 2016)'
_refine_ls_goodness_of_fit_ref 1.057
_refine_ls_hydrogen_treatment constr
_refine_ls_matrix_type full
_refine_ls_number_parameters 302
_refine_ls_number_reflns 2434
_refine_ls_number_restraints 0
_refine_ls_restrained_S_all 1.057
_refine_ls_R_factor_all 0.0352
_refine_ls_R_factor_gt 0.0300
_refine_ls_shift/su_max 0.007
_refine_ls_shift/su_mean 0.000
_refine_ls_structure_factor_coef Fsqd
_refine_ls_weighting_details 'w=1/[\s^2^(Fo^2^)+(0.0489P)^2^+0.1467P] where P=(Fo^2^+2Fc^2^)/3'
_refine_ls_weighting_scheme calc
_refine_ls_wR_factor_gt 0.0788
_refine_ls_wR_factor_ref 0.0819
_reflns_Friedel_coverage 0.000
_reflns_number_gt 2117
_reflns_number_total 2434
_reflns_threshold_expression 'I > 2\s(I)'
_cod_data_source_file d5ob01908g2.cif
_cod_data_source_block 1ca
_cod_database_code 7161195
_shelx_shelxl_version_number 2016/4
_shelx_space_group_comment
;
The symmetry employed for this shelxl refinement is uniquely defined
by the following loop, which should always be used as a source of
symmetry information in preference to the above space-group names.
They are only intended as comments.
;
_shelx_estimated_absorpt_t_min 0.921
_shelx_estimated_absorpt_t_max 0.942

loop_
_space_group_symop_operation_xyz
'x, y, z'
'-x, -y, -z'

loop_
_atom_site_label
_atom_site_type_symbol
_atom_site_fract_x
_atom_site_fract_y
_atom_site_fract_z
_atom_site_U_iso_or_equiv
_atom_site_adp_type
_atom_site_occupancy
_atom_site_site_symmetry_order
_atom_site_calc_flag
_atom_site_refinement_flags_posn
_atom_site_refinement_flags_adp
_atom_site_refinement_flags_occupancy
_atom_site_disorder_assembly
_atom_site_disorder_group
C1 C 0.6873(2) 0.77090(17) 0.36175(14) 0.0276(5) Uani 1 1 d . . . . .
C2 C 0.7179(2) 0.71669(16) 0.27851(12) 0.0225(4) Uani 1 1 d . . . . .
C3 C 0.7569(2) 0.59025(15) 0.29460(13) 0.0214(4) Uani 1 1 d . . . . .
C4 C 0.7614(2) 0.51842(16) 0.39369(13) 0.0269(5) Uani 1 1 d . . . . .
C5 C 0.7358(2) 0.57177(19) 0.47687(14) 0.0321(5) Uani 1 1 d . . . . .
C6 C 0.6964(2) 0.69816(19) 0.46132(14) 0.0335(5) Uani 1 1 d . . . . .
C7 C 0.6442(2) 0.90768(17) 0.34290(16) 0.0368(5) Uani 1 1 d . . . . .
H7A H 0.690275 0.930893 0.400353 0.044 Uiso 1 1 calc R U . . .
H7B H 0.712409 0.941284 0.280753 0.044 Uiso 1 1 calc R U . . .
C8 C 0.4415(2) 0.96519(17) 0.33062(14) 0.0290(5) Uani 1 1 d . . . . .
C9 C 0.3047(2) 0.91204(17) 0.38807(14) 0.0299(5) Uani 1 1 d . . . . .
H9 H 0.338367 0.835878 0.434343 0.036 Uiso 1 1 calc R U . . .
C10 C 0.1207(2) 0.96741(17) 0.37948(14) 0.0291(5) Uani 1 1 d . . . . .
H10 H 0.028434 0.930708 0.419620 0.035 Uiso 1 1 calc R U . . .
C11 C 0.0753(3) 1.07654(17) 0.31153(14) 0.0302(5) Uani 1 1 d . . . . .
C12 C 0.2038(3) 1.13228(17) 0.25258(14) 0.0341(5) Uani 1 1 d . . . . .
H12 H 0.168243 1.207767 0.205691 0.041 Uiso 1 1 calc R U . . .
C13 C 0.3875(3) 1.07578(18) 0.26297(14) 0.0345(5) Uani 1 1 d . . . . .
H13 H 0.478532 1.113706 0.222792 0.041 Uiso 1 1 calc R U . . .
C14 C 0.7100(2) 0.79337(16) 0.17089(13) 0.0251(4) Uani 1 1 d . . . . .
H14A H 0.627299 0.872101 0.170476 0.030 Uiso 1 1 calc R U . . .
H14B H 0.654727 0.753136 0.127832 0.030 Uiso 1 1 calc R U . . .
C15 C 0.8946(2) 0.81669(15) 0.12345(13) 0.0215(4) Uani 1 1 d . . . . .
C16 C 1.0339(2) 0.82923(15) 0.18070(13) 0.0232(4) Uani 1 1 d . . . . .
H16 H 1.017103 0.817041 0.252296 0.028 Uiso 1 1 calc R U . . .
C17 C 1.1967(2) 0.85914(15) 0.13550(13) 0.0235(4) Uani 1 1 d . . . . .
H17 H 1.290002 0.869470 0.174920 0.028 Uiso 1 1 calc R U . . .
C18 C 1.2195(2) 0.87337(15) 0.03259(13) 0.0234(4) Uani 1 1 d . . . . .
C19 C 1.0885(2) 0.85972(15) -0.02728(13) 0.0240(4) Uani 1 1 d . . . . .
H19 H 1.108976 0.869098 -0.098471 0.029 Uiso 1 1 calc R U . . .
C20 C 0.9258(2) 0.83189(15) 0.01896(13) 0.0237(4) Uani 1 1 d . . . . .
H20 H 0.832973 0.822904 -0.021469 0.028 Uiso 1 1 calc R U . . .
C21 C 0.7933(2) 0.53114(16) 0.20525(13) 0.0234(4) Uani 1 1 d . . . . .
H21A H 0.892139 0.458509 0.223181 0.028 Uiso 1 1 calc R U . . .
H21B H 0.838982 0.587919 0.146791 0.028 Uiso 1 1 calc R U . . .
C22 C 0.6266(2) 0.49406(15) 0.17244(12) 0.0213(4) Uani 1 1 d . . . . .
C23 C 0.6480(2) 0.39431(15) 0.13078(13) 0.0256(5) Uani 1 1 d . . . . .
H23 H 0.767528 0.346857 0.125807 0.031 Uiso 1 1 calc R U . . .
C24 C 0.4990(2) 0.36220(16) 0.09625(13) 0.0270(5) Uani 1 1 d . . . . .
H24 H 0.514923 0.293491 0.068105 0.032 Uiso 1 1 calc R U . . .
C25 C 0.3284(2) 0.43228(16) 0.10385(12) 0.0244(5) Uani 1 1 d . . . . .
C26 C 0.2985(2) 0.53187(16) 0.14430(13) 0.0239(4) Uani 1 1 d . . . . .
H26 H 0.178289 0.578868 0.148450 0.029 Uiso 1 1 calc R U . . .
C27 C 0.4496(2) 0.56171(15) 0.17896(12) 0.0226(4) Uani 1 1 d . . . . .
H27 H 0.431892 0.629942 0.207838 0.027 Uiso 1 1 calc R U . . .
C28 C 0.7910(3) 0.38248(17) 0.41298(15) 0.0394(5) Uani 1 1 d . . . . .
H28A H 0.777789 0.359637 0.349419 0.059 Uiso 1 1 calc R U . . .
H28B H 0.699461 0.353065 0.463300 0.059 Uiso 1 1 calc R U . . .
H28C H 0.914947 0.346551 0.438728 0.059 Uiso 1 1 calc R U . . .
C29 C 0.7505(3) 0.4914(2) 0.58307(14) 0.0497(6) Uani 1 1 d . . . . .
H29A H 0.638994 0.457515 0.600556 0.074 Uiso 1 1 calc R U . . .
H29B H 0.763929 0.539068 0.631489 0.074 Uiso 1 1 calc R U . . .
H29C H 0.858111 0.425673 0.585951 0.074 Uiso 1 1 calc R U . . .
C30 C 0.6625(3) 0.7542(2) 0.55280(15) 0.0502(6) Uani 1 1 d . . . . .
H30A H 0.779714 0.745636 0.585129 0.075 Uiso 1 1 calc R U . . .
H30B H 0.579071 0.713056 0.601582 0.075 Uiso 1 1 calc R U . . .
H30C H 0.606759 0.840120 0.530665 0.075 Uiso 1 1 calc R U . . .
F1 F -0.10644(14) 1.13139(9) 0.30183(8) 0.0417(3) Uani 1 1 d . . . . .
F2 F 1.37941(12) 0.90349(9) -0.01299(7) 0.0317(3) Uani 1 1 d . . . . .
F3 F 0.18033(13) 0.40179(9) 0.06887(7) 0.0342(3) Uani 1 1 d . . . . .

loop_
_atom_site_aniso_label
_atom_site_aniso_U_11
_atom_site_aniso_U_22
_atom_site_aniso_U_33
_atom_site_aniso_U_23
_atom_site_aniso_U_13
_atom_site_aniso_U_12
C1 0.0207(10) 0.0343(12) 0.0347(12) -0.0172(10) 0.0044(8) -0.0118(9)
C2 0.0182(10) 0.0279(12) 0.0242(11) -0.0086(9) 0.0015(7) -0.0085(8)
C3 0.0158(9) 0.0245(11) 0.0249(11) -0.0061(9) -0.0005(7) -0.0059(8)
C4 0.0204(10) 0.0311(12) 0.0294(12) -0.0022(10) -0.0047(8) -0.0097(8)
C5 0.0209(10) 0.0529(15) 0.0242(11) -0.0050(10) -0.0011(8) -0.0152(10)
C6 0.0220(11) 0.0580(15) 0.0298(13) -0.0219(11) 0.0044(8) -0.0167(10)
C7 0.0349(12) 0.0364(13) 0.0505(13) -0.0268(10) 0.0113(9) -0.0165(10)
C8 0.0352(12) 0.0273(12) 0.0327(11) -0.0184(10) 0.0075(9) -0.0139(9)
C9 0.0348(12) 0.0231(11) 0.0336(11) -0.0092(9) 0.0030(9) -0.0084(9)
C10 0.0310(12) 0.0288(12) 0.0313(11) -0.0118(10) 0.0061(9) -0.0109(10)
C11 0.0342(12) 0.0278(12) 0.0313(11) -0.0137(10) -0.0022(9) -0.0040(10)
C12 0.0542(14) 0.0257(11) 0.0266(11) -0.0094(9) 0.0002(10) -0.0139(11)
C13 0.0463(14) 0.0351(13) 0.0318(12) -0.0173(10) 0.0138(9) -0.0234(11)
C14 0.0259(10) 0.0190(10) 0.0305(11) -0.0063(9) 0.0001(8) -0.0044(8)
C15 0.0229(10) 0.0131(10) 0.0283(12) -0.0054(8) 0.0015(8) -0.0029(8)
C16 0.0294(11) 0.0182(10) 0.0225(10) -0.0065(8) 0.0012(8) -0.0040(8)
C17 0.0226(10) 0.0202(10) 0.0292(12) -0.0085(8) 0.0002(8) -0.0049(8)
C18 0.0209(10) 0.0171(10) 0.0320(12) -0.0063(8) 0.0093(9) -0.0063(8)
C19 0.0307(11) 0.0168(10) 0.0232(10) -0.0050(8) 0.0044(9) -0.0034(8)
C20 0.0271(11) 0.0183(10) 0.0263(11) -0.0065(8) -0.0027(8) -0.0038(8)
C21 0.0234(10) 0.0211(10) 0.0259(10) -0.0066(8) 0.0003(8) -0.0035(8)
C22 0.0263(11) 0.0184(10) 0.0189(10) -0.0027(8) 0.0013(8) -0.0063(8)
C23 0.0284(11) 0.0207(11) 0.0269(11) -0.0060(9) 0.0023(8) -0.0037(9)
C24 0.0381(12) 0.0213(11) 0.0255(10) -0.0097(9) 0.0038(8) -0.0108(9)
C25 0.0287(11) 0.0261(11) 0.0225(10) -0.0049(9) -0.0007(8) -0.0151(9)
C26 0.0240(10) 0.0232(11) 0.0242(10) -0.0056(9) 0.0013(8) -0.0044(8)
C27 0.0284(11) 0.0195(10) 0.0215(10) -0.0062(8) 0.0018(8) -0.0074(9)
C28 0.0346(12) 0.0353(13) 0.0426(13) 0.0059(10) -0.0080(9) -0.0096(10)
C29 0.0418(13) 0.0817(18) 0.0249(12) -0.0010(11) -0.0015(9) -0.0243(12)
C30 0.0388(12) 0.0863(18) 0.0393(13) -0.0348(13) 0.0049(10) -0.0212(12)
F1 0.0410(7) 0.0341(7) 0.0501(7) -0.0122(6) -0.0073(5) -0.0028(5)
F2 0.0283(6) 0.0308(6) 0.0366(6) -0.0086(5) 0.0088(5) -0.0094(5)
F3 0.0363(6) 0.0373(7) 0.0360(6) -0.0130(5) -0.0026(5) -0.0173(5)

loop_
_atom_type_symbol
_atom_type_description
_atom_type_scat_dispersion_real
_atom_type_scat_dispersion_imag
_atom_type_scat_source
C C 0.0181 0.0091 'International Tables Vol C Tables 4.2.6.8 and 6.1.1.4'
H H 0.0000 0.0000 'International Tables Vol C Tables 4.2.6.8 and 6.1.1.4'
F F 0.0727 0.0534 'International Tables Vol C Tables 4.2.6.8 and 6.1.1.4'

loop_
_geom_angle_atom_site_label_1
_geom_angle_atom_site_label_2
_geom_angle_atom_site_label_3
_geom_angle
_geom_angle_site_symmetry_1
_geom_angle_site_symmetry_3
_geom_angle_publ_flag
C2 C1 C6 119.84(17) . . ?
C2 C1 C7 119.39(17) . . ?
C6 C1 C7 120.77(16) . . ?
C3 C2 C1 120.12(16) . . ?
C3 C2 C14 119.26(15) . . ?
C1 C2 C14 120.62(16) . . ?
C4 C3 C2 119.79(15) . . ?
C4 C3 C21 119.79(15) . . ?
C2 C3 C21 120.42(15) . . ?
C3 C4 C5 120.32(17) . . ?
C3 C4 C28 120.86(16) . . ?
C5 C4 C28 118.81(17) . . ?
C4 C5 C6 120.11(17) . . ?
C4 C5 C29 119.04(19) . . ?
C6 C5 C29 120.85(18) . . ?
C5 C6 C1 119.75(16) . . ?
C5 C6 C30 119.24(18) . . ?
C1 C6 C30 121.01(19) . . ?
C8 C7 C1 114.93(14) . . ?
C8 C7 H7A 108.5 . . ?
C1 C7 H7A 108.5 . . ?
C8 C7 H7B 108.5 . . ?
C1 C7 H7B 108.5 . . ?
H7A C7 H7B 107.5 . . ?
C13 C8 C9 117.73(17) . . ?
C13 C8 C7 120.33(16) . . ?
C9 C8 C7 121.91(17) . . ?
C10 C9 C8 121.60(18) . . ?
C10 C9 H9 119.2 . . ?
C8 C9 H9 119.2 . . ?
C11 C10 C9 118.15(17) . . ?
C11 C10 H10 120.9 . . ?
C9 C10 H10 120.9 . . ?
C12 C11 F1 118.74(17) . . ?
C12 C11 C10 122.70(18) . . ?
F1 C11 C10 118.56(16) . . ?
C11 C12 C13 118.23(18) . . ?
C11 C12 H12 120.9 . . ?
C13 C12 H12 120.9 . . ?
C12 C13 C8 121.58(17) . . ?
C12 C13 H13 119.2 . . ?
C8 C13 H13 119.2 . . ?
C2 C14 C15 115.04(14) . . ?
C2 C14 H14A 108.5 . . ?
C15 C14 H14A 108.5 . . ?
C2 C14 H14B 108.5 . . ?
C15 C14 H14B 108.5 . . ?
H14A C14 H14B 107.5 . . ?
C16 C15 C20 117.82(15) . . ?
C16 C15 C14 121.92(15) . . ?
C20 C15 C14 120.19(14) . . ?
C17 C16 C15 121.41(16) . . ?
C17 C16 H16 119.3 . . ?
C15 C16 H16 119.3 . . ?
C18 C17 C16 118.19(15) . . ?
C18 C17 H17 120.9 . . ?
C16 C17 H17 120.9 . . ?
C17 C18 F2 118.72(15) . . ?
C17 C18 C19 122.90(15) . . ?
F2 C18 C19 118.37(15) . . ?
C18 C19 C20 118.05(16) . . ?
C18 C19 H19 121.0 . . ?
C20 C19 H19 121.0 . . ?
C19 C20 C15 121.61(15) . . ?
C19 C20 H20 119.2 . . ?
C15 C20 H20 119.2 . . ?
C3 C21 C22 114.67(13) . . ?
C3 C21 H21A 108.6 . . ?
C22 C21 H21A 108.6 . . ?
C3 C21 H21B 108.6 . . ?
C22 C21 H21B 108.6 . . ?
H21A C21 H21B 107.6 . . ?
C23 C22 C27 117.89(15) . . ?
C23 C22 C21 120.67(15) . . ?
C27 C22 C21 121.38(15) . . ?
C24 C23 C22 121.58(16) . . ?
C24 C23 H23 119.2 . . ?
C22 C23 H23 119.2 . . ?
C25 C24 C23 118.08(16) . . ?
C25 C24 H24 121.0 . . ?
C23 C24 H24 121.0 . . ?
C24 C25 C26 123.07(16) . . ?
C24 C25 F3 118.45(15) . . ?
C26 C25 F3 118.48(16) . . ?
C25 C26 C27 117.77(16) . . ?
C25 C26 H26 121.1 . . ?
C27 C26 H26 121.1 . . ?
C26 C27 C22 121.61(16) . . ?
C26 C27 H27 119.2 . . ?
C22 C27 H27 119.2 . . ?
C4 C28 H28A 109.5 . . ?
C4 C28 H28B 109.5 . . ?
H28A C28 H28B 109.5 . . ?
C4 C28 H28C 109.5 . . ?
H28A C28 H28C 109.5 . . ?
H28B C28 H28C 109.5 . . ?
C5 C29 H29A 109.5 . . ?
C5 C29 H29B 109.5 . . ?
H29A C29 H29B 109.5 . . ?
C5 C29 H29C 109.5 . . ?
H29A C29 H29C 109.5 . . ?
H29B C29 H29C 109.5 . . ?
C6 C30 H30A 109.5 . . ?
C6 C30 H30B 109.5 . . ?
H30A C30 H30B 109.5 . . ?
C6 C30 H30C 109.5 . . ?
H30A C30 H30C 109.5 . . ?
H30B C30 H30C 109.5 . . ?

loop_
_geom_bond_atom_site_label_1
_geom_bond_atom_site_label_2
_geom_bond_distance
_geom_bond_site_symmetry_2
_geom_bond_publ_flag
C1 C2 1.406(2) . ?
C1 C6 1.407(3) . ?
C1 C7 1.518(3) . ?
C2 C3 1.405(2) . ?
C2 C14 1.513(2) . ?
C3 C4 1.399(2) . ?
C3 C21 1.516(2) . ?
C4 C5 1.399(3) . ?
C4 C28 1.511(3) . ?
C5 C6 1.405(3) . ?
C5 C29 1.513(3) . ?
C6 C30 1.520(3) . ?
C7 C8 1.518(3) . ?
C7 H7A 0.9900 . ?
C7 H7B 0.9900 . ?
C8 C13 1.387(3) . ?
C8 C9 1.390(2) . ?
C9 C10 1.384(2) . ?
C9 H9 0.9500 . ?
C10 C11 1.369(3) . ?
C10 H10 0.9500 . ?
C11 C12 1.365(3) . ?
C11 F1 1.369(2) . ?
C12 C13 1.386(3) . ?
C12 H12 0.9500 . ?
C13 H13 0.9500 . ?
C14 C15 1.519(2) . ?
C14 H14A 0.9900 . ?
C14 H14B 0.9900 . ?
C15 C16 1.391(2) . ?
C15 C20 1.394(2) . ?
C16 C17 1.386(2) . ?
C16 H16 0.9500 . ?
C17 C18 1.368(2) . ?
C17 H17 0.9500 . ?
C18 F2 1.3697(18) . ?
C18 C19 1.370(2) . ?
C19 C20 1.383(2) . ?
C19 H19 0.9500 . ?
C20 H20 0.9500 . ?
C21 C22 1.522(2) . ?
C21 H21A 0.9900 . ?
C21 H21B 0.9900 . ?
C22 C23 1.387(2) . ?
C22 C27 1.393(2) . ?
C23 C24 1.386(2) . ?
C23 H23 0.9500 . ?
C24 C25 1.368(2) . ?
C24 H24 0.9500 . ?
C25 C26 1.371(2) . ?
C25 F3 1.3730(18) . ?
C26 C27 1.387(2) . ?
C26 H26 0.9500 . ?
C27 H27 0.9500 . ?
C28 H28A 0.9800 . ?
C28 H28B 0.9800 . ?
C28 H28C 0.9800 . ?
C29 H29A 0.9800 . ?
C29 H29B 0.9800 . ?
C29 H29C 0.9800 . ?
C30 H30A 0.9800 . ?
C30 H30B 0.9800 . ?
C30 H30C 0.9800 . ?
